data_2107367
loop_
_publ_author_name
'Mackie, P.E.'
'Elliott, J.C.'
'Young, R.A.'

_publ_section_title
;
 Monocline structure of synthetic Ca5 (P O4)3 Cl, chlorapatite
;
_journal_name_full 'Acta Crystallographica B (24,1968-38,1982)'
_journal_page_first 1840
_journal_page_last 1848
_journal_volume 28
_journal_year 1972
_chemical_formula_sum 'Ca5 Cl O12 P3'
_chemical_name_systematic 'Ca5 (P O4)3 Cl'
_space_group_IT_number 14
_symmetry_space_group_name_Hall '-P 2bc'
_symmetry_space_group_name_H-M 'P 1 1 21/b'
_cell_angle_alpha 90
_cell_angle_beta 90
_cell_angle_gamma 120
_cell_formula_units_Z 4
_cell_length_a 9.628
_cell_length_b 19.256
_cell_length_c 6.764
_cell_volume 1086.016
_citation_journal_id_ASTM ACBCAR
_cod_data_source_file Mackie_ACBCAR_1972_122.cif
_cod_data_source_block Ca5Cl1O12P3
_cod_original_sg_symbol_Hall '-P 2ybc (-x,z,y)'
_cod_original_formula_sum 'Ca5 Cl1 O12 P3'
_cod_database_code 2107367

loop_
_symmetry_equiv_pos_as_xyz
x,y,z
-x,-y+1/2,z+1/2
-x,-y,-z
x,y-1/2,-z-1/2

loop_
_atom_site_label
_atom_site_type_symbol
_atom_site_fract_x
_atom_site_fract_y
_atom_site_fract_z
_atom_site_occupancy
_atom_site_U_iso_or_equiv
Cl1 Cl-1 0.0016 0.2493 0.4439 1 0.0
O1 O-2 0.3436 0.496 0.2563 1 0.0
O11 O-2 0.73 0.295 0.4371 1 0.0
O9 O-2 0.0826 0.4204 0.5774 1 0.0
O2 O-2 0.4924 0.324 0.7554 1 0.0
Ca4 Ca+2 0.0053 0.6229 0.7481 1 0.0
Ca2 Ca+2 0.3387 0.5856 0.4966 1 0.0
P1 P+5 0.4076 0.4376 0.2533 1 0.0
Ca1 Ca+2 0.3276 0.5811 0.0034 1 0.0
Ca3 Ca+2 0.2594 0.2523 0.248 1 0.0
Ca5 Ca+2 0.255 0.3798 0.7513 1 0.0
O4 O-2 0.5924 0.4827 0.239 1 0.0
O7 O-2 0.3411 0.3804 0.0769 1 0.0
O5 O-2 0.5342 0.3138 0.2447 1 0.0
O10 O-2 0.3645 0.3866 0.4413 1 0.0
P2 P+5 0.6245 0.2665 0.2522 1 0.0
O12 O-2 0.0894 0.4327 0.9419 1 0.0
O3 O-2 0.1485 0.5783 0.248 1 0.0
O8 O-2 0.736 0.2918 0.0723 1 0.0
P3 P+5 0.0324 0.4538 0.7517 1 0.0
O6 O-2 0.127 0.5462 0.7366 1 0.0
